data_4343226
loop_
_publ_author_name
'Qiu, Jie'
'Vlaisavljevich, Bess'
'Jouffret, Laurent'
'Nguyen, Kevin'
'Szymanowski, Jennifer E. S.'
'Gagliardi, Laura'
'Burns, Peter C.'

_publ_section_title
;
 Cation templating and electronic structure effects in uranyl cage
 clusters probed by the isolation of peroxide-bridged uranyl dimers.
;
_journal_issue 9
_journal_name_full 'Inorganic chemistry'
_journal_page_first 4445
_journal_page_last 4455
_journal_paper_doi 10.1021/acs.inorgchem.5b00248
_journal_volume 54
_journal_year 2015
_chemical_formula_moiety K6(UO2)2(O2)(C2O4)4(H2O)4
_chemical_formula_sum 'C8 K6 O26 U2'
_chemical_formula_weight 1222.74
_chemical_melting_point ?
_chemical_name_common dimer12
_chemical_name_systematic
; 
 ? 
;
_space_group_IT_number 14
_symmetry_cell_setting monoclinic
_symmetry_space_group_name_Hall '-P 2ybc'
_symmetry_space_group_name_H-M 'P 1 21/c 1'
_atom_sites_solution_hydrogens none
_atom_sites_solution_primary direct
_atom_sites_solution_secondary difmap
_audit_creation_method SHELXL-97
_cell_angle_alpha 90.00
_cell_angle_beta 111.526(4)
_cell_angle_gamma 90.00
_cell_formula_units_Z 4
_cell_length_a 17.392(4)
_cell_length_b 12.102(3)
_cell_length_c 13.962(3)
_cell_measurement_reflns_used 6296
_cell_measurement_temperature 100(2)
_cell_measurement_theta_max 27.57
_cell_measurement_theta_min 1.26
_cell_volume 2733.7(11)
_computing_cell_refinement APEX2
_computing_data_collection APEX2
_computing_data_reduction APEX2
_computing_molecular_graphics CrystalMaker
_computing_publication_material 'SHELCIF-97 (Sheldrick, 2008)'
_computing_structure_refinement 'SHELXL-97 (Sheldrick, 2008)'
_computing_structure_solution 'SHELXS-97 (Sheldrick, 2008)'
_diffrn_ambient_temperature 100(2)
_diffrn_detector_area_resol_mean 0
_diffrn_measured_fraction_theta_full 0.995
_diffrn_measured_fraction_theta_max 0.995
_diffrn_measurement_device_type 'Bruker APEX2 QUAZAR'
_diffrn_measurement_method Sphere
_diffrn_radiation_monochromator graphite
_diffrn_radiation_source 'fine-focus sealed tube'
_diffrn_radiation_type MoK\a
_diffrn_radiation_wavelength 0.71073
_diffrn_reflns_av_R_equivalents 0.0329
_diffrn_reflns_av_sigmaI/netI 0.0251
_diffrn_reflns_limit_h_max 22
_diffrn_reflns_limit_h_min -22
_diffrn_reflns_limit_k_max 15
_diffrn_reflns_limit_k_min -15
_diffrn_reflns_limit_l_max 18
_diffrn_reflns_limit_l_min -18
_diffrn_reflns_number 31265
_diffrn_reflns_theta_full 27.57
_diffrn_reflns_theta_max 27.57
_diffrn_reflns_theta_min 1.26
_exptl_absorpt_coefficient_mu 12.852
_exptl_absorpt_correction_T_max 0.381
_exptl_absorpt_correction_T_min 0.159
_exptl_absorpt_correction_type multi-scan
_exptl_absorpt_process_details SADABS
_exptl_crystal_colour yellow
_exptl_crystal_density_diffrn 2.971
_exptl_crystal_density_meas ?
_exptl_crystal_density_method 'not measured'
_exptl_crystal_description block
_exptl_crystal_F_000 2216
_exptl_crystal_size_max 0.175
_exptl_crystal_size_mid 0.125
_exptl_crystal_size_min 0.075
_refine_diff_density_max 0.957
_refine_diff_density_min -0.845
_refine_diff_density_rms 0.129
_refine_ls_extinction_method none
_refine_ls_goodness_of_fit_ref 0.998
_refine_ls_hydrogen_treatment none
_refine_ls_matrix_type full
_refine_ls_number_parameters 379
_refine_ls_number_reflns 6296
_refine_ls_number_restraints 0
_refine_ls_restrained_S_all 0.998
_refine_ls_R_factor_all 0.0302
_refine_ls_R_factor_gt 0.0214
_refine_ls_shift/su_max 0.002
_refine_ls_shift/su_mean 0.000
_refine_ls_structure_factor_coef Fsqd
_refine_ls_weighting_details 'calc w=1/[\s^2^(Fo^2^)+(0.0299P)^2^+1.2362P] where P=(Fo^2^+2Fc^2^)/3'
_refine_ls_weighting_scheme calc
_refine_ls_wR_factor_gt 0.0526
_refine_ls_wR_factor_ref 0.0563
_reflns_number_gt 5174
_reflns_number_total 6296
_reflns_threshold_expression >2sigma(I)
_cod_data_source_file ic5b00248_si_001.cif
_cod_data_source_block dimer12
_cod_depositor_comments
;
The following automatic conversions were performed:

'_chemical_melting_point' value 'n/a' was changed to '?' - the value
is undefined or not given.

'_symmetry_cell_setting' value 'Monoclinic' changed to 'monoclinic'
according to
/usr/data/users/saulius/crontab/automatic-downloads/current/ACS/lib/dictionaries/cif_core.dic
dictionary named 'cif_core.dic' version 2.4.2 from 2011-04-26.

'_exptl_crystal_density_meas' value 'n/a' was changed to '?' - the
value is perceived as not measured.

Automatic conversion script
Id: cif_fix_values 3271 2015-04-21 07:52:19Z andrius 
;
_cod_original_sg_symbol_H-M P2(1)/c
_cod_database_code 4343226

loop_
_symmetry_equiv_pos_as_xyz
'x, y, z'
'-x, y+1/2, -z+1/2'
'-x, -y, -z'
'x, -y-1/2, z-1/2'

loop_
_atom_site_label
_atom_site_type_symbol
_atom_site_fract_x
_atom_site_fract_y
_atom_site_fract_z
_atom_site_U_iso_or_equiv
_atom_site_adp_type
_atom_site_occupancy
_atom_site_symmetry_multiplicity
_atom_site_calc_flag
U1 U 0.159066(8) 0.383214(11) 0.320930(10) 0.01466(5) Uani 1 1 d
U2 U 0.332104(8) 0.383796(11) 0.163152(10) 0.01490(5) Uani 1 1 d
K1 K -0.06761(6) 0.38711(7) 0.04182(7) 0.02549(19) Uani 1 1 d
K2 K 0.55548(6) 0.38551(7) 0.43982(7) 0.0265(2) Uani 1 1 d
K3 K 0.57504(6) 0.36336(8) 0.14568(8) 0.0314(2) Uani 1 1 d
K4 K -0.06324(6) 0.36563(8) 0.34127(7) 0.0286(2) Uani 1 1 d
K5 K 0.14350(6) 0.36007(8) 0.60188(7) 0.0304(2) Uani 1 1 d
K6 K 0.35008(6) 0.18450(8) 0.39117(7) 0.0306(2) Uani 1 1 d
O1 O 0.32790(19) 0.5837(3) 0.1716(3) 0.0340(8) Uani 1 1 d
O2 O 0.4697(2) 0.1090(2) 0.0761(3) 0.0381(8) Uani 1 1 d
O3 O 0.40070(19) 0.3771(2) 0.2940(2) 0.0333(8) Uani 1 1 d
O4 O 0.16353(19) 0.5838(3) 0.3144(2) 0.0317(8) Uani 1 1 d
O5 O 0.16494(16) 0.1825(2) 0.3013(2) 0.0216(6) Uani 1 1 d
O6 O 0.32079(17) 0.1795(2) 0.1785(2) 0.0223(6) Uani 1 1 d
O7 O 0.0420(2) 0.1117(2) 0.4409(3) 0.0380(8) Uani 1 1 d
O8 O 0.09220(17) 0.2716(2) 0.4132(2) 0.0230(6) Uani 1 1 d
O9 O 0.08793(18) 0.4853(2) 0.4187(2) 0.0267(7) Uani 1 1 d
O10 O 0.42201(17) 0.2710(2) 0.1039(2) 0.0240(6) Uani 1 1 d
O11 O 0.11476(19) 0.0160(2) 0.3133(2) 0.0313(7) Uani 1 1 d
O12 O 0.43517(18) 0.4851(2) 0.1143(2) 0.0300(7) Uani 1 1 d
O13 O 0.37212(19) 0.0120(2) 0.1729(2) 0.0310(7) Uani 1 1 d
O14 O 0.06159(18) 0.3839(2) 0.2178(2) 0.0300(7) Uani 1 1 d
O15 O 0.22351(19) 0.3256(2) 0.2094(2) 0.0299(7) Uani 1 1 d
O16 O 0.03343(19) 0.6429(2) 0.4474(2) 0.0308(7) Uani 1 1 d
O17 O 0.48696(19) 0.6444(2) 0.0840(3) 0.0342(7) Uani 1 1 d
O18 O 0.1194(2) 0.7484(3) 0.3403(3) 0.0508(10) Uani 1 1 d
O19 O 0.3833(2) 0.7490(2) 0.1682(3) 0.0436(9) Uani 1 1 d
O20 O 0.22425(19) 0.4464(2) 0.2104(2) 0.0321(7) Uani 1 1 d
O21 O 0.25458(18) 0.3777(2) 0.4285(2) 0.0337(8) Uani 1 1 d
O22 O 0.26555(18) 0.3880(2) 0.0305(2) 0.0260(7) Uani 1 1 d
O23 O -0.17974(18) 0.3083(2) -0.1438(2) 0.0313(7) Uani 1 1 d
O24 O 0.6676(2) 0.3233(4) 0.6242(3) 0.0636(11) Uani 1 1 d
O25 O 0.2198(2) 0.5777(3) 0.6559(3) 0.0497(9) Uani 1 1 d
O26 O 0.7058(2) 0.4605(3) 0.1186(3) 0.0561(10) Uani 1 1 d
C1 C 0.1237(2) 0.1144(3) 0.3332(3) 0.0179(8) Uani 1 1 d
C2 C 0.0817(2) 0.1673(3) 0.4028(3) 0.0202(8) Uani 1 1 d
C3 C 0.4260(2) 0.1665(3) 0.1085(3) 0.0190(8) Uani 1 1 d
C4 C 0.3685(2) 0.1121(3) 0.1576(3) 0.0187(8) Uani 1 1 d
C5 C 0.0764(2) 0.5889(3) 0.4116(3) 0.0205(8) Uani 1 1 d
C6 C 0.1235(3) 0.6487(3) 0.3511(3) 0.0245(9) Uani 1 1 d
C7 C 0.4406(2) 0.5894(3) 0.1141(3) 0.0234(9) Uani 1 1 d
C8 C 0.3795(3) 0.6490(3) 0.1548(3) 0.0258(9) Uani 1 1 d

loop_
_atom_site_aniso_label
_atom_site_aniso_U_11
_atom_site_aniso_U_22
_atom_site_aniso_U_33
_atom_site_aniso_U_23
_atom_site_aniso_U_13
_atom_site_aniso_U_12
U1 0.01570(8) 0.01267(8) 0.01851(8) 0.00025(5) 0.00972(6) 0.00115(5)
U2 0.01754(8) 0.01232(8) 0.01801(8) -0.00049(5) 0.01025(6) -0.00121(5)
K1 0.0292(5) 0.0231(5) 0.0271(5) -0.0027(3) 0.0139(4) -0.0031(4)
K2 0.0296(5) 0.0211(5) 0.0335(5) 0.0024(4) 0.0171(4) 0.0017(4)
K3 0.0251(5) 0.0320(5) 0.0409(5) 0.0010(4) 0.0167(4) -0.0017(4)
K4 0.0270(5) 0.0296(5) 0.0308(5) 0.0035(4) 0.0125(4) 0.0042(4)
K5 0.0351(5) 0.0322(5) 0.0234(4) 0.0026(4) 0.0100(4) 0.0042(4)
K6 0.0289(5) 0.0401(6) 0.0264(5) 0.0032(4) 0.0143(4) 0.0047(4)
O1 0.0350(18) 0.0173(16) 0.065(2) -0.0043(14) 0.0366(18) -0.0046(13)
O2 0.045(2) 0.0218(17) 0.066(2) -0.0018(14) 0.042(2) 0.0036(14)
O3 0.0383(19) 0.0329(18) 0.0218(15) 0.0002(12) 0.0028(14) -0.0040(14)
O4 0.045(2) 0.0173(15) 0.051(2) 0.0026(13) 0.0385(17) 0.0043(13)
O5 0.0292(16) 0.0179(14) 0.0252(14) -0.0011(11) 0.0187(13) -0.0013(11)
O6 0.0274(15) 0.0156(14) 0.0316(15) -0.0001(11) 0.0200(13) 0.0008(12)
O7 0.051(2) 0.0250(17) 0.059(2) -0.0011(14) 0.0449(19) -0.0059(14)
O8 0.0328(16) 0.0139(14) 0.0304(15) 0.0001(11) 0.0211(13) 0.0005(12)
O9 0.0433(19) 0.0151(15) 0.0314(16) 0.0004(12) 0.0251(15) -0.0002(13)
O10 0.0259(15) 0.0146(14) 0.0389(17) -0.0016(12) 0.0204(13) -0.0007(11)
O11 0.0429(19) 0.0181(16) 0.0431(18) -0.0097(13) 0.0277(16) -0.0075(13)
O12 0.0294(16) 0.0134(15) 0.058(2) 0.0020(13) 0.0288(15) 0.0011(12)
O13 0.0375(18) 0.0162(15) 0.0499(19) 0.0060(13) 0.0287(16) 0.0054(13)
O14 0.0234(16) 0.0362(18) 0.0270(16) 0.0023(13) 0.0052(13) 0.0023(13)
O15 0.0447(18) 0.0112(14) 0.0514(18) -0.0018(13) 0.0385(16) -0.0027(13)
O16 0.0366(18) 0.0269(16) 0.0397(18) -0.0016(13) 0.0268(15) 0.0039(14)
O17 0.0327(17) 0.0256(16) 0.055(2) 0.0020(15) 0.0286(16) -0.0068(14)
O18 0.089(3) 0.0168(17) 0.076(3) 0.0097(16) 0.065(2) 0.0102(18)
O19 0.066(2) 0.0169(16) 0.069(2) -0.0073(15) 0.050(2) -0.0081(16)
O20 0.0463(19) 0.0128(15) 0.0551(19) 0.0002(13) 0.0397(17) -0.0003(13)
O21 0.0278(17) 0.0312(18) 0.0337(17) -0.0010(13) 0.0015(14) -0.0006(13)
O22 0.0258(16) 0.0328(17) 0.0193(14) 0.0001(11) 0.0081(12) -0.0021(12)
O23 0.0298(17) 0.0300(17) 0.0336(17) 0.0052(13) 0.0109(14) 0.0044(13)
O24 0.041(2) 0.095(3) 0.045(2) 0.009(2) 0.0051(18) -0.023(2)
O25 0.035(2) 0.047(2) 0.073(3) 0.0031(19) 0.0271(19) 0.0028(17)
O26 0.0324(19) 0.068(3) 0.065(3) 0.021(2) 0.0153(18) -0.0104(18)
C1 0.0197(19) 0.016(2) 0.0192(18) -0.0014(14) 0.0085(16) -0.0009(15)
C2 0.020(2) 0.020(2) 0.0236(19) 0.0000(16) 0.0114(16) 0.0004(16)
C3 0.020(2) 0.013(2) 0.025(2) 0.0016(15) 0.0104(17) -0.0008(15)
C4 0.022(2) 0.014(2) 0.024(2) -0.0014(15) 0.0122(17) 0.0016(15)
C5 0.020(2) 0.020(2) 0.023(2) -0.0001(15) 0.0100(17) -0.0008(16)
C6 0.032(2) 0.015(2) 0.032(2) 0.0012(17) 0.0188(19) 0.0024(18)
C7 0.016(2) 0.024(2) 0.031(2) 0.0000(17) 0.0099(18) -0.0039(16)
C8 0.032(2) 0.018(2) 0.033(2) -0.0011(17) 0.019(2) -0.0025(18)

loop_
_atom_type_symbol
_atom_type_description
_atom_type_scat_dispersion_real
_atom_type_scat_dispersion_imag
_atom_type_scat_source
O O 0.0106 0.0060 'International Tables Vol C Tables 4.2.6.8 and 6.1.1.4'
U U -9.6767 9.6646 'International Tables Vol C Tables 4.2.6.8 and 6.1.1.4'
K K 0.2009 0.2494 'International Tables Vol C Tables 4.2.6.8 and 6.1.1.4'
C C 0.0033 0.0016 'International Tables Vol C Tables 4.2.6.8 and 6.1.1.4'

loop_
_geom_angle_atom_site_label_1
_geom_angle_atom_site_label_2
_geom_angle_atom_site_label_3
_geom_angle
_geom_angle_site_symmetry_1
_geom_angle_site_symmetry_3
O14 U1 O21 176.78(13) . .
O14 U1 O15 90.58(13) . .
O21 U1 O15 91.36(13) . .
O14 U1 O20 90.77(13) . .
O21 U1 O20 92.32(13) . .
O15 U1 O20 36.37(9) . .
O14 U1 O4 89.94(12) . .
O21 U1 O4 92.08(12) . .
O15 U1 O4 104.11(9) . .
O20 U1 O4 67.75(9) . .
O14 U1 O8 86.11(12) . .
O21 U1 O8 90.66(12) . .
O15 U1 O8 128.77(9) . .
O20 U1 O8 164.89(9) . .
O4 U1 O8 126.95(9) . .
O14 U1 O5 88.90(11) . .
O21 U1 O5 89.59(11) . .
O15 U1 O5 65.11(9) . .
O20 U1 O5 101.47(9) . .
O4 U1 O5 169.14(9) . .
O8 U1 O5 63.73(8) . .
O14 U1 O9 85.58(12) . .
O21 U1 O9 93.07(12) . .
O15 U1 O9 166.91(9) . .
O20 U1 O9 131.02(9) . .
O4 U1 O9 63.43(9) . .
O8 U1 O9 63.52(9) . .
O5 U1 O9 127.20(8) . .
O14 U1 K6 132.41(9) . .
O21 U1 K6 47.60(10) . .
O15 U1 K6 54.10(8) . .
O20 U1 K6 78.20(7) . .
O4 U1 K6 125.85(7) . .
O8 U1 K6 93.03(7) . .
O5 U1 K6 49.77(6) . .
O9 U1 K6 135.64(7) . .
O14 U1 K4 52.81(10) . .
O21 U1 K4 124.42(10) . .
O15 U1 K4 138.38(8) . .
O20 U1 K4 141.06(8) . .
O4 U1 K4 95.80(7) . .
O8 U1 K4 43.01(7) . .
O5 U1 K4 92.09(6) . .
O9 U1 K4 45.16(7) . .
K6 U1 K4 134.76(2) . .
O14 U1 K5 113.77(10) . .
O21 U1 K5 63.49(10) . .
O15 U1 K5 147.85(8) . .
O20 U1 K5 151.58(8) . .
O4 U1 K5 96.89(7) . .
O8 U1 K5 39.92(7) . .
O5 U1 K5 93.46(6) . .
O9 U1 K5 43.60(6) . .
K6 U1 K5 93.85(2) . .
K4 U1 K5 60.96(2) . .
O14 U1 K5 67.94(9) . 4_565
O21 U1 K5 112.30(10) . 4_565
O15 U1 K5 38.72(7) . 4_565
O20 U1 K5 70.53(7) . 4_565
O4 U1 K5 132.06(7) . 4_565
O8 U1 K5 94.65(6) . 4_565
O5 U1 K5 38.24(6) . 4_565
O9 U1 K5 147.26(7) . 4_565
K6 U1 K5 64.72(2) . 4_565
K4 U1 K5 102.14(2) . 4_565
K5 U1 K5 130.688(15) . 4_565
O3 U2 O22 178.15(13) . .
O3 U2 O15 90.44(13) . .
O22 U2 O15 90.76(12) . .
O3 U2 O20 91.71(13) . .
O22 U2 O20 90.09(12) . .
O15 U2 O20 36.65(9) . .
O3 U2 O1 90.93(12) . .
O22 U2 O1 90.13(12) . .
O15 U2 O1 104.32(9) . .
O20 U2 O1 67.67(9) . .
O3 U2 O10 92.93(12) . .
O22 U2 O10 85.23(11) . .
O15 U2 O10 127.87(9) . .
O20 U2 O10 163.92(9) . .
O1 U2 O10 127.59(9) . .
O3 U2 O12 91.44(12) . .
O22 U2 O12 87.68(12) . .
O15 U2 O12 167.81(9) . .
O20 U2 O12 131.22(9) . .
O1 U2 O12 63.61(9) . .
O10 U2 O12 64.06(9) . .
O3 U2 O6 84.89(11) . .
O22 U2 O6 94.35(10) . .
O15 U2 O6 64.98(9) . .
O20 U2 O6 101.57(9) . .
O1 U2 O6 168.40(9) . .
O10 U2 O6 63.57(9) . .
O12 U2 O6 127.19(9) . .
O3 U2 K6 46.65(10) . .
O22 U2 K6 133.48(9) . .
O15 U2 K6 54.28(8) . .
O20 U2 K6 78.60(7) . .
O1 U2 K6 124.74(8) . .
O10 U2 K6 93.51(7) . .
O12 U2 K6 133.01(7) . .
O6 U2 K6 45.98(6) . .
O3 U2 K6 134.99(10) . 4_565
O22 U2 K6 43.20(9) . 4_565
O15 U2 K6 123.77(8) . 4_565
O20 U2 K6 133.29(8) . 4_565
O1 U2 K6 105.44(7) . 4_565
O10 U2 K6 43.97(7) . 4_565
O12 U2 K6 61.53(7) . 4_565
O6 U2 K6 85.01(6) . 4_565
K6 U2 K6 129.249(16) . 4_565
O3 U2 K5 110.56(10) . 4_565
O22 U2 K5 69.74(9) . 4_565
O15 U2 K5 36.81(7) . 4_565
O20 U2 K5 69.01(7) . 4_565
O1 U2 K5 131.79(7) . 4_565
O10 U2 K5 94.96(7) . 4_565
O12 U2 K5 150.87(7) . 4_565
O6 U2 K5 41.55(6) . 4_565
K6 U2 K5 64.04(2) . 4_565
K6 U2 K5 89.36(2) 4_565 4_565
O3 U2 K3 75.81(10) . .
O22 U2 K3 102.58(9) . .
O15 U2 K3 155.53(7) . .
O20 U2 K3 159.71(8) . .
O1 U2 K3 96.16(7) . .
O10 U2 K3 35.69(6) . .
O12 U2 K3 35.78(7) . .
O6 U2 K3 93.30(6) . .
K6 U2 K3 102.85(2) . .
K6 U2 K3 61.17(2) 4_565 .
K5 U2 K3 130.16(2) 4_565 .
O14 K1 O18 77.69(11) . 2_545
O14 K1 O7 83.01(10) . 2
O18 K1 O7 129.41(10) 2_545 2
O14 K1 O7 87.94(11) . 4_565
O18 K1 O7 139.11(10) 2_545 4_565
O7 K1 O7 85.37(9) 2 4_565
O14 K1 O23 157.69(9) . .
O18 K1 O23 94.44(11) 2_545 .
O7 K1 O23 117.16(11) 2 .
O7 K1 O23 84.57(10) 4_565 .
O14 K1 O11 73.85(9) . 2
O18 K1 O11 70.70(9) 2_545 2
O7 K1 O11 59.06(9) 2 2
O7 K1 O11 141.22(9) 4_565 2
O23 K1 O11 123.63(9) . 2
O14 K1 O16 81.66(9) . 2_545
O18 K1 O16 57.83(9) 2_545 2_545
O7 K1 O16 160.73(11) 2 2_545
O7 K1 O16 82.49(8) 4_565 2_545
O23 K1 O16 76.55(9) . 2_545
O11 K1 O16 126.50(8) 2 2_545
O14 K1 C2 85.04(9) . 2
O18 K1 C2 113.41(9) 2_545 2
O7 K1 C2 17.69(9) 2 2
O7 K1 C2 103.02(9) 4_565 2
O23 K1 C2 117.12(9) . 2
O11 K1 C2 42.75(8) 2 2
O16 K1 C2 165.42(9) 2_545 2
O14 K1 K1 83.84(7) . 3_565
O18 K1 K1 161.10(10) 2_545 3_565
O7 K1 K1 42.72(6) 2 3_565
O7 K1 K1 42.65(6) 4_565 3_565
O23 K1 K1 104.24(7) . 3_565
O11 K1 K1 100.43(7) 2 3_565
O16 K1 K1 123.56(7) 2_545 3_565
C2 K1 K1 60.37(7) 2 3_565
O14 K1 K4 51.05(7) . .
O18 K1 K4 40.81(8) 2_545 .
O7 K1 K4 91.79(7) 2 .
O7 K1 K4 138.85(9) 4_565 .
O23 K1 K4 131.56(7) . .
O11 K1 K4 40.42(6) 2 .
O16 K1 K4 87.60(6) 2_545 .
C2 K1 K4 79.39(7) 2 .
K1 K1 K4 122.26(4) 3_565 .
O14 K1 K4 113.19(7) . 4_565
O18 K1 K4 92.59(7) 2_545 4_565
O7 K1 K4 137.89(7) 2 4_565
O7 K1 K4 58.22(7) 4_565 4_565
O23 K1 K4 45.63(6) . 4_565
O11 K1 K4 160.56(7) 2 4_565
O16 K1 K4 42.27(6) 2_545 4_565
C2 K1 K4 151.42(7) 2 4_565
K1 K1 K4 98.39(4) 3_565 4_565
K4 K1 K4 129.14(3) . 4_565
O14 K1 U1 4.26(6) . .
O18 K1 U1 81.15(9) 2_545 .
O7 K1 U1 82.51(8) 2 .
O7 K1 U1 83.68(9) 4_565 .
O23 K1 U1 156.10(7) . .
O11 K1 U1 77.25(7) 2 .
O16 K1 U1 81.33(6) 2_545 .
C2 K1 U1 85.84(7) 2 .
K1 K1 U1 80.59(3) 3_565 .
K4 K1 U1 55.31(2) . .
K4 K1 U1 110.80(3) 4_565 .
O24 K2 O19 93.82(13) . 2_645
O24 K2 O3 150.82(11) . .
O19 K2 O3 92.53(11) 2_645 .
O24 K2 O2 112.99(13) . 2_655
O19 K2 O2 129.97(10) 2_645 2_655
O3 K2 O2 83.75(10) . 2_655
O24 K2 O13 111.77(11) . 2_655
O19 K2 O13 70.76(9) 2_645 2_655
O3 K2 O13 97.21(10) . 2_655
O2 K2 O13 60.41(9) 2_655 2_655
O24 K2 O2 74.88(12) . 4_566
O19 K2 O2 143.67(9) 2_645 4_566
O3 K2 O2 83.24(11) . 4_566
O2 K2 O2 85.58(9) 2_655 4_566
O13 K2 O2 145.56(9) 2_655 4_566
O24 K2 O17 84.09(11) . 2_645
O19 K2 O17 58.33(9) 2_645 2_645
O3 K2 O17 75.19(9) . 2_645
O2 K2 O17 158.06(11) 2_655 2_645
O13 K2 O17 127.72(9) 2_655 2_645
O2 K2 O17 85.89(8) 4_566 2_645
O24 K2 C3 111.61(11) . 2_655
O19 K2 C3 113.75(9) 2_645 2_655
O3 K2 C3 91.60(9) . 2_655
O2 K2 C3 17.88(9) 2_655 2_655
O13 K2 C3 43.16(8) 2_655 2_655
O2 K2 C3 102.46(9) 4_566 2_655
O17 K2 C3 163.58(9) 2_645 2_655
O24 K2 C8 84.95(12) . 2_645
O19 K2 C8 17.20(9) 2_645 2_645
O3 K2 C8 93.14(10) . 2_645
O2 K2 C8 147.13(10) 2_655 2_645
O13 K2 C8 87.75(9) 2_655 2_645
O2 K2 C8 126.67(9) 4_566 2_645
O17 K2 C8 42.64(9) 2_645 2_645
C3 K2 C8 130.86(9) 2_655 2_645
O24 K2 C4 110.01(11) . 2_655
O19 K2 C4 88.84(9) 2_645 2_655
O3 K2 C4 98.56(9) . 2_655
O2 K2 C4 43.23(9) 2_655 2_655
O13 K2 C4 18.17(8) 2_655 2_655
O2 K2 C4 127.49(9) 4_566 2_655
O17 K2 C4 145.66(9) 2_645 2_655
C3 K2 C4 25.50(8) 2_655 2_655
C8 K2 C4 105.72(10) 2_645 2_655
O24 K2 K2 94.69(10) . 3_666
O19 K2 K2 171.17(9) 2_645 3_666
O3 K2 K2 81.12(7) . 3_666
O2 K2 K2 43.57(7) 2_655 3_666
O13 K2 K2 103.81(7) 2_655 3_666
O2 K2 K2 42.01(6) 4_566 3_666
O17 K2 K2 124.96(7) 2_645 3_666
C3 K2 K2 60.68(6) 2_655 3_666
C8 K2 K2 167.60(8) 2_645 3_666
C4 K2 K2 86.08(7) 2_655 3_666
O24 K2 K3 44.03(8) . 4_566
O19 K2 K3 89.64(7) 2_645 4_566
O3 K2 K3 107.64(7) . 4_566
O2 K2 K3 139.00(8) 2_655 4_566
O13 K2 K3 149.06(7) 2_655 4_566
O2 K2 K3 58.05(7) 4_566 4_566
O17 K2 K3 46.77(7) 2_645 4_566
C3 K2 K3 149.30(7) 2_655 4_566
C8 K2 K3 73.06(7) 2_645 4_566
C4 K2 K3 153.80(7) 2_655 4_566
K2 K2 K3 98.09(4) 3_666 4_566
O26 K3 O12 119.13(10) . .
O26 K3 O10 161.06(11) . .
O12 K3 O10 56.62(8) . .
O26 K3 O19 113.60(11) . 2_645
O12 K3 O19 109.09(10) . 2_645
O10 K3 O19 84.06(10) . 2_645
O26 K3 O24 78.10(12) . 4_565
O12 K3 O24 155.72(11) . 4_565
O10 K3 O24 101.27(11) . 4_565
O19 K3 O24 75.04(10) 2_645 4_565
O26 K3 O13 80.97(11) . 2_655
O12 K3 O13 77.81(9) . 2_655
O10 K3 O13 113.66(9) . 2_655
O19 K3 O13 67.20(10) 2_645 2_655
O24 K3 O13 124.08(10) 4_565 2_655
O26 K3 O17 81.62(10) . 3_665
O12 K3 O17 84.01(9) . 3_665
O10 K3 O17 79.57(8) . 3_665
O19 K3 O17 148.35(10) 2_645 3_665
O24 K3 O17 81.81(10) 4_565 3_665
O13 K3 O17 144.41(9) 2_655 3_665
O26 K3 C3 155.60(11) . .
O12 K3 C3 76.77(9) . .
O10 K3 C3 20.20(8) . .
O19 K3 C3 73.72(10) 2_645 .
O24 K3 C3 81.80(11) 4_565 .
O13 K3 C3 122.21(9) 2_655 .
O17 K3 C3 81.95(9) 3_665 .
O26 K3 C7 101.45(11) . .
O12 K3 C7 18.47(8) . .
O10 K3 C7 75.06(9) . .
O19 K3 C7 115.80(10) 2_645 .
O24 K3 C7 167.62(11) 4_565 .
O13 K3 C7 67.61(9) 2_655 .
O17 K3 C7 85.88(9) 3_665 .
C3 K3 C7 95.22(10) . .
O26 K3 K2 94.53(9) . 4_565
O12 K3 K2 116.35(7) . 4_565
O10 K3 K2 74.13(6) . 4_565
O19 K3 K2 102.43(7) 2_645 4_565
O24 K3 K2 41.20(7) 4_565 4_565
O13 K3 K2 165.23(7) 2_655 4_565
O17 K3 K2 47.01(6) 3_665 4_565
C3 K3 K2 61.10(7) . 4_565
C7 K3 K2 127.16(7) . 4_565
O26 K3 K6 42.71(8) . 2_655
O12 K3 K6 77.25(6) . 2_655
O10 K3 K6 132.26(6) . 2_655
O19 K3 K6 125.95(8) 2_645 2_655
O24 K3 K6 120.59(9) 4_565 2_655
O13 K3 K6 61.92(6) 2_655 2_655
O17 K3 K6 84.45(6) 3_665 2_655
C3 K3 K6 151.73(7) . 2_655
C7 K3 K6 59.06(7) . 2_655
K2 K3 K6 123.10(3) 4_565 2_655
O26 K3 K6 120.33(9) . 4_565
O12 K3 K6 56.53(7) . 4_565
O10 K3 K6 40.84(6) . 4_565
O19 K3 K6 123.72(8) 2_645 4_565
O24 K3 K6 100.71(8) 4_565 4_565
O13 K3 K6 134.33(7) 2_655 4_565
O17 K3 K6 40.45(6) 3_665 4_565
C3 K3 K6 50.49(7) . 4_565
C7 K3 K6 68.63(7) . 4_565
K2 K3 K6 59.90(3) 4_565 4_565
K6 K3 K6 104.83(3) 2_655 4_565
O11 K4 O18 73.22(11) 2 2_545
O11 K4 O8 124.03(9) 2 .
O18 K4 O8 95.26(10) 2_545 .
O11 K4 O16 137.85(9) 2 3_566
O18 K4 O16 144.72(10) 2_545 3_566
O8 K4 O16 79.86(9) . 3_566
O11 K4 O25 79.00(10) 2 3_566
O18 K4 O25 96.89(11) 2_545 3_566
O8 K4 O25 156.39(10) . 3_566
O16 K4 O25 78.52(10) 3_566 3_566
O11 K4 O9 87.14(9) 2 .
O18 K4 O9 125.35(9) 2_545 .
O8 K4 O9 54.99(8) . .
O16 K4 O9 80.24(9) 3_566 .
O25 K4 O9 129.27(10) 3_566 .
O11 K4 O23 119.66(9) 2 4_566
O18 K4 O23 71.33(9) 2_545 4_566
O8 K4 O23 106.49(8) . 4_566
O16 K4 O23 76.62(9) 3_566 4_566
O25 K4 O23 59.11(9) 3_566 4_566
O9 K4 O23 152.86(8) . 4_566
O11 K4 O14 67.72(8) 2 .
O18 K4 O14 68.02(9) 2_545 .
O8 K4 O14 57.52(8) . .
O16 K4 O14 131.42(9) 3_566 .
O25 K4 O14 146.08(10) 3_566 .
O9 K4 O14 57.35(8) . .
O23 K4 O14 133.74(8) 4_566 .
O11 K4 C2 132.97(9) 2 .
O18 K4 C2 81.15(11) 2_545 .
O8 K4 C2 21.38(8) . .
O16 K4 C2 82.71(9) 3_566 .
O25 K4 C2 143.90(10) 3_566 .
O9 K4 C2 76.37(9) . .
O23 K4 C2 86.73(9) 4_566 .
O14 K4 C2 66.28(8) . .
O11 K4 C5 72.52(10) 2 .
O18 K4 C5 128.85(10) 2_545 .
O8 K4 C5 74.43(9) . .
O16 K4 C5 83.83(9) 3_566 .
O25 K4 C5 112.32(10) 3_566 .
O9 K4 C5 19.48(8) . .
O23 K4 C5 159.82(9) 4_566 .
O14 K4 C5 64.37(8) . .
C2 K4 C5 95.80(10) . .
O11 K4 K5 62.60(7) 2 3_566
O18 K4 K5 127.59(9) 2_545 3_566
O8 K4 K5 132.11(7) . 3_566
O16 K4 K5 75.65(6) 3_566 3_566
O25 K4 K5 49.76(7) 3_566 3_566
O9 K4 K5 80.50(6) . 3_566
O23 K4 K5 106.93(7) 4_566 3_566
O14 K4 K5 114.92(6) . 3_566
C2 K4 K5 150.60(7) . 3_566
C5 K4 K5 62.61(7) . 3_566
O11 K4 U1 87.33(7) 2 .
O18 K4 U1 89.29(8) 2_545 .
O8 K4 U1 37.01(6) . .
O16 K4 U1 105.50(7) 3_566 .
O25 K4 U1 162.62(8) 3_566 .
O9 K4 U1 38.21(5) . .
O23 K4 U1 138.14(6) 4_566 .
O14 K4 U1 25.92(5) . .
C2 K4 U1 53.08(7) . .
C5 K4 U1 52.50(7) . .
K5 K4 U1 114.14(3) 3_566 .
O8 K5 O5 143.46(9) . 4_566
O8 K5 O15 97.40(9) . 4_566
O5 K5 O15 55.91(8) 4_566 4_566
O8 K5 O9 56.11(8) . .
O5 K5 O9 154.52(9) 4_566 .
O15 K5 O9 149.56(8) 4_566 .
O8 K5 O16 79.62(9) . 3_566
O5 K5 O16 88.61(9) 4_566 3_566
O15 K5 O16 113.37(9) 4_566 3_566
O9 K5 O16 79.07(8) . 3_566
O8 K5 O6 102.81(8) . 4_566
O5 K5 O6 82.17(8) 4_566 4_566
O15 K5 O6 54.17(8) 4_566 4_566
O9 K5 O6 112.71(8) . 4_566
O16 K5 O6 167.38(9) 3_566 4_566
O8 K5 O25 124.79(10) . .
O5 K5 O25 91.60(10) 4_566 .
O15 K5 O25 120.00(10) 4_566 .
O9 K5 O25 73.84(10) . .
O16 K5 O25 114.50(9) 3_566 .
O6 K5 O25 74.54(9) 4_566 .
O8 K5 C1 149.56(10) . 4_566
O5 K5 C1 20.64(8) 4_566 4_566
O15 K5 C1 76.34(9) 4_566 4_566
O9 K5 C1 134.04(9) . 4_566
O16 K5 C1 75.94(9) 3_566 4_566
O6 K5 C1 97.42(9) 4_566 4_566
O25 K5 C1 82.36(10) . 4_566
O8 K5 C2 18.64(8) . .
O5 K5 C2 125.20(9) 4_566 .
O15 K5 C2 80.58(9) 4_566 .
O9 K5 C2 74.54(9) . .
O16 K5 C2 79.17(9) 3_566 .
O6 K5 C2 99.12(9) 4_566 .
O25 K5 C2 141.99(10) . .
C1 K5 C2 135.46(9) 4_566 .
O8 K5 K4 122.71(7) . 3_566
O5 K5 K4 82.79(6) 4_566 3_566
O15 K5 K4 138.11(7) 4_566 3_566
O9 K5 K4 71.94(6) . 3_566
O16 K5 K4 67.69(6) 3_566 3_566
O6 K5 K4 119.24(6) 4_566 3_566
O25 K5 K4 47.52(7) . 3_566
C1 K5 K4 63.06(7) 4_566 3_566
C2 K5 K4 136.30(7) . 3_566
O8 K5 U1 35.74(6) . .
O5 K5 U1 167.03(6) 4_566 .
O15 K5 U1 112.49(6) 4_566 .
O9 K5 U1 37.35(5) . .
O16 K5 U1 102.35(6) 3_566 .
O6 K5 U1 85.91(6) 4_566 .
O25 K5 U1 90.13(8) . .
C1 K5 U1 170.61(7) 4_566 .
C2 K5 U1 51.87(6) . .
K4 K5 U1 107.65(3) 3_566 .
O8 K5 K4 42.30(6) . .
O5 K5 K4 131.50(7) 4_566 .
O15 K5 K4 126.87(7) 4_566 .
O9 K5 K4 44.30(6) . .
O16 K5 K4 43.52(6) 3_566 .
O6 K5 K4 143.21(6) 4_566 .
O25 K5 K4 112.61(8) . .
C1 K5 K4 119.06(8) 4_566 .
C2 K5 K4 52.04(7) . .
K4 K5 K4 84.29(3) 3_566 .
U1 K5 K4 58.86(2) . .
O17 K6 O10 82.16(9) 2_645 4_566
O17 K6 O6 84.79(9) 2_645 .
O10 K6 O6 162.01(9) 4_566 .
O17 K6 O26 98.83(9) 2_645 2_645
O10 K6 O26 104.03(10) 4_566 2_645
O6 K6 O26 90.14(10) . 2_645
O17 K6 O22 126.61(9) 2_645 4_566
O10 K6 O22 60.08(8) 4_566 4_566
O6 K6 O22 137.83(9) . 4_566
O26 K6 O22 60.72(9) 2_645 4_566
O17 K6 O3 74.63(9) 2_645 .
O10 K6 O3 103.79(8) 4_566 .
O6 K6 O3 60.58(8) . .
O26 K6 O3 150.19(10) 2_645 .
O22 K6 O3 145.84(8) 4_566 .
O17 K6 O5 160.77(9) 2_645 .
O10 K6 O5 115.85(8) 4_566 .
O6 K6 O5 78.92(8) . .
O26 K6 O5 71.29(9) 2_645 .
O22 K6 O5 63.75(8) 4_566 .
O3 K6 O5 105.46(8) . .
O17 K6 O21 135.75(9) 2_645 .
O10 K6 O21 74.33(8) 4_566 .
O6 K6 O21 107.44(8) . .
O26 K6 O21 122.81(9) 2_645 .
O22 K6 O21 71.33(8) 4_566 .
O3 K6 O21 75.35(9) . .
O5 K6 O21 60.28(8) . .
O17 K6 O15 124.84(9) 2_645 .
O10 K6 O15 130.40(8) 4_566 .
O6 K6 O15 50.73(7) . .
O26 K6 O15 110.29(9) 2_645 .
O22 K6 O15 108.52(8) 4_566 .
O3 K6 O15 56.74(8) . .
O5 K6 O15 49.22(7) . .
O21 K6 O15 57.23(8) . .
O17 K6 C3 86.32(9) 2_645 4_566
O10 K6 C3 21.51(8) 4_566 4_566
O6 K6 C3 145.26(9) . 4_566
O26 K6 C3 124.43(10) 2_645 4_566
O22 K6 C3 72.05(9) 4_566 4_566
O3 K6 C3 84.68(9) . 4_566
O5 K6 C3 112.89(8) . 4_566
O21 K6 C3 59.14(9) . 4_566
O15 K6 C3 111.14(9) . 4_566
O17 K6 C4 68.50(10) 2_645 .
O10 K6 C4 150.64(9) 4_566 .
O6 K6 C4 19.67(8) . .
O26 K6 C4 82.20(10) 2_645 .
O22 K6 C4 140.57(9) 4_566 .
O3 K6 C4 68.26(8) . .
O5 K6 C4 93.41(9) . .
O21 K6 C4 126.73(9) . .
O15 K6 C4 70.39(8) . .
C3 K6 C4 146.71(10) 4_566 .
O17 K6 U2 88.99(7) 2_645 .
O10 K6 U2 127.67(6) 4_566 .
O6 K6 U2 39.47(6) . .
O26 K6 U2 128.30(8) 2_645 .
O22 K6 U2 143.53(6) 4_566 .
O3 K6 U2 25.68(6) . .
O5 K6 U2 84.92(5) . .
O21 K6 U2 77.22(6) . .
O15 K6 U2 36.33(5) . .
C3 K6 U2 106.95(7) 4_566 .
C4 K6 U2 53.44(6) . .
C8 O1 U2 124.8(3) . .
C3 O2 K2 119.1(3) . 2_645
C3 O2 K2 141.7(3) . 4_565
K2 O2 K2 94.42(9) 2_645 4_565
U2 O3 K2 150.93(16) . .
U2 O3 K6 107.67(13) . .
K2 O3 K6 93.74(9) . .
C6 O4 U1 124.8(3) . .
C1 O5 U1 123.3(2) . .
C1 O5 K5 110.6(2) . 4_565
U1 O5 K5 107.86(10) . 4_565
C1 O5 K6 121.0(2) . .
U1 O5 K6 91.59(8) . .
K5 O5 K6 98.80(8) 4_565 .
C4 O6 U2 122.5(2) . .
C4 O6 K6 112.0(2) . .
U2 O6 K6 94.55(9) . .
C4 O6 K5 120.2(2) . 4_565
U2 O6 K5 103.75(9) . 4_565
K6 O6 K5 98.52(8) . 4_565
C2 O7 K1 119.0(3) . 2_545
C2 O7 K1 146.2(3) . 4_566
K1 O7 K1 94.63(9) 2_545 4_566
C2 O8 U1 124.4(2) . .
C2 O8 K5 119.3(2) . .
U1 O8 K5 104.34(10) . .
C2 O8 K4 106.6(2) . .
U1 O8 K4 99.98(9) . .
K5 O8 K4 96.98(9) . .
C5 O9 U1 123.1(2) . .
C5 O9 K5 126.4(2) . .
U1 O9 K5 99.04(9) . .
C5 O9 K4 112.1(2) . .
U1 O9 K4 96.63(9) . .
K5 O9 K4 91.86(8) . .
C3 O10 U2 124.9(2) . .
C3 O10 K3 111.4(2) . .
U2 O10 K3 113.10(10) . .
C3 O10 K6 103.8(2) . 4_565
U2 O10 K6 99.13(10) . 4_565
K3 O10 K6 99.61(9) . 4_565
C1 O11 K4 144.5(3) . 2_545
C1 O11 K1 114.2(2) . 2_545
K4 O11 K1 95.65(9) 2_545 2_545
C7 O12 U2 124.0(2) . .
C7 O12 K3 118.3(2) . .
U2 O12 K3 112.45(10) . .
C4 O13 K2 116.4(3) . 2_645
C4 O13 K3 136.7(3) . 2_645
K2 O13 K3 94.95(9) 2_645 2_645
U1 O14 K1 169.38(16) . .
U1 O14 K4 101.27(12) . .
K1 O14 K4 89.35(9) . .
O20 O15 U2 72.16(14) . .
O20 O15 U1 72.50(14) . .
U2 O15 U1 137.27(13) . .
O20 O15 K5 144.6(2) . 4_565
U2 O15 K5 113.15(10) . 4_565
U1 O15 K5 109.55(10) . 4_565
O20 O15 K6 121.9(2) . .
U2 O15 K6 89.39(10) . .
U1 O15 K6 89.40(9) . .
K5 O15 K6 93.45(8) 4_565 .
C5 O16 K4 120.3(3) . 3_566
C5 O16 K5 130.4(3) . 3_566
K4 O16 K5 91.14(8) 3_566 3_566
C5 O16 K1 113.8(3) . 2
K4 O16 K1 91.53(9) 3_566 2
K5 O16 K1 101.37(9) 3_566 2
C7 O17 K6 145.1(3) . 2_655
C7 O17 K3 109.0(3) . 3_665
K6 O17 K3 95.14(9) 2_655 3_665
C7 O17 K2 113.5(3) . 2_655
K6 O17 K2 92.42(9) 2_655 2_655
K3 O17 K2 86.22(9) 3_665 2_655
C6 O18 K1 123.7(3) . 2
C6 O18 K4 127.7(3) . 2
K1 O18 K4 98.88(11) 2 2
C8 O19 K2 121.9(3) . 2_655
C8 O19 K3 127.8(3) . 2_655
K2 O19 K3 101.25(11) 2_655 2_655
O15 O20 U2 71.19(14) . .
O15 O20 U1 71.13(14) . .
U2 O20 U1 135.35(13) . .
U1 O21 K6 106.52(12) . .
U2 O22 K6 112.45(13) . 4_565
K1 O23 K4 92.59(9) . 4_565
K2 O24 K3 94.76(11) . 4_566
K4 O25 K5 82.73(9) 3_566 .
K3 O26 K6 97.47(12) . 2_655
O11 C1 O5 126.3(4) . .
O11 C1 C2 119.7(3) . .
O5 C1 C2 114.0(3) . .
O11 C1 K5 85.4(2) . 4_565
O5 C1 K5 48.74(18) . 4_565
C2 C1 K5 142.7(2) . 4_565
O7 C2 O8 125.2(4) . .
O7 C2 C1 121.3(3) . .
O8 C2 C1 113.4(3) . .
O7 C2 K4 90.8(2) . .
O8 C2 K4 52.02(19) . .
C1 C2 K4 128.1(2) . .
O7 C2 K5 94.5(3) . .
O8 C2 K5 42.04(18) . .
C1 C2 K5 134.2(2) . .
K4 C2 K5 73.03(8) . .
O7 C2 K1 43.4(2) . 2_545
O8 C2 K1 161.8(3) . 2_545
C1 C2 K1 80.0(2) . 2_545
K4 C2 K1 129.91(12) . 2_545
K5 C2 K1 119.84(11) . 2_545
O2 C3 O10 125.1(4) . .
O2 C3 C4 120.4(3) . .
O10 C3 C4 114.4(3) . .
O2 C3 K6 93.6(3) . 4_565
O10 C3 K6 54.66(19) . 4_565
C4 C3 K6 121.6(2) . 4_565
O2 C3 K3 85.1(2) . .
O10 C3 K3 48.42(19) . .
C4 C3 K3 143.6(2) . .
K6 C3 K3 77.74(8) 4_565 .
O2 C3 K2 43.00(19) . 2_645
O10 C3 K2 165.0(3) . 2_645
C4 C3 K2 78.05(19) . 2_645
K6 C3 K2 112.40(11) 4_565 2_645
K3 C3 K2 126.01(11) . 2_645
O13 C4 O6 126.1(4) . .
O13 C4 C3 119.7(3) . .
O6 C4 C3 114.2(3) . .
O13 C4 K6 95.8(2) . .
O6 C4 K6 48.37(19) . .
C3 C4 K6 126.8(2) . .
O13 C4 K2 45.4(2) . 2_645
O6 C4 K2 162.9(3) . 2_645
C3 C4 K2 76.45(19) . 2_645
K6 C4 K2 136.80(12) . 2_645
O16 C5 O9 126.6(4) . .
O16 C5 C6 119.6(3) . .
O9 C5 C6 113.8(3) . .
O16 C5 K4 93.5(2) . .
O9 C5 K4 48.4(2) . .
C6 C5 K4 130.7(2) . .
O18 C6 O4 125.4(4) . .
O18 C6 C5 120.7(4) . .
O4 C6 C5 113.9(3) . .
O17 C7 O12 126.8(4) . .
O17 C7 C8 119.6(4) . .
O12 C7 C8 113.6(3) . .
O17 C7 K3 88.6(3) . .
O12 C7 K3 43.24(19) . .
C8 C7 K3 145.8(3) . .
O19 C8 O1 125.7(4) . .
O19 C8 C7 120.7(4) . .
O1 C8 C7 113.6(4) . .
O19 C8 K2 40.9(2) . 2_655
O1 C8 K2 156.4(3) . 2_655
C7 C8 K2 83.3(2) . 2_655

loop_
_geom_bond_atom_site_label_1
_geom_bond_atom_site_label_2
_geom_bond_distance
_geom_bond_site_symmetry_2
U1 O14 1.776(3) .
U1 O21 1.786(3) .
U1 O15 2.334(3) .
U1 O20 2.352(3) .
U1 O4 2.431(3) .
U1 O8 2.436(3) .
U1 O5 2.451(3) .
U1 O9 2.482(3) .
U1 K6 3.9231(12) .
U1 K4 3.9849(13) .
U1 K5 4.0396(13) .
U1 K5 4.1818(12) 4_565
U2 O3 1.780(3) .
U2 O22 1.788(3) .
U2 O15 2.319(3) .
U2 O20 2.332(3) .
U2 O1 2.425(3) .
U2 O10 2.438(3) .
U2 O12 2.465(3) .
U2 O6 2.496(3) .
U2 K6 3.9141(12) .
U2 K6 4.0091(13) 4_565
U2 K5 4.2594(12) 4_565
U2 K3 4.3277(14) .
K1 O14 2.653(3) .
K1 O18 2.725(3) 2_545
K1 O7 2.751(3) 2
K1 O7 2.754(3) 4_565
K1 O23 2.779(3) .
K1 O11 2.902(3) 2
K1 O16 3.008(3) 2_545
K1 C2 3.506(4) 2
K1 K1 4.0468(19) 3_565
K1 K4 4.1617(17) .
K1 K4 4.1662(14) 4_565
K2 O24 2.704(4) .
K2 O19 2.705(3) 2_645
K2 O3 2.716(3) .
K2 O2 2.735(3) 2_655
K2 O13 2.804(3) 2_655
K2 O2 2.817(3) 4_566
K2 O17 2.999(3) 2_645
K2 C3 3.504(4) 2_655
K2 C8 3.509(4) 2_645
K2 C4 3.526(4) 2_655
K2 K2 4.0751(19) 3_666
K2 K3 4.0902(15) 4_566
K3 O26 2.706(3) .
K3 O12 2.738(3) .
K3 O10 2.745(3) .
K3 O19 2.795(4) 2_645
K3 O24 2.853(4) 4_565
K3 O13 2.964(3) 2_655
K3 O17 2.987(3) 3_665
K3 C3 3.417(4) .
K3 C7 3.519(4) .
K3 K2 4.0903(15) 4_565
K3 K6 4.1900(16) 2_655
K3 K6 4.2506(16) 4_565
K4 O11 2.711(3) 2
K4 O18 2.753(4) 2_545
K4 O8 2.760(3) .
K4 O16 2.804(3) 3_566
K4 O25 2.822(3) 3_566
K4 O9 2.845(3) .
K4 O23 2.981(3) 4_566
K4 O14 3.237(3) .
K4 C2 3.356(4) .
K4 C5 3.523(4) .
K4 K5 3.7962(15) 3_566
K5 O8 2.676(3) .
K5 O5 2.719(3) 4_566
K5 O15 2.776(3) 4_566
K5 O9 2.821(3) .
K5 O16 2.896(3) 3_566
K5 O6 2.909(3) 4_566
K5 O25 2.921(4) .
K5 C1 3.385(4) 4_566
K5 C2 3.483(4) .
K5 K4 3.7962(15) 3_566
K6 O17 2.769(3) 2_645
K6 O10 2.819(3) 4_566
K6 O6 2.823(3) .
K6 O26 2.866(4) 2_645
K6 O22 2.970(3) 4_566
K6 O3 2.987(3) .
K6 O5 2.996(3) .
K6 O21 3.022(3) .
K6 O15 3.178(3) .
K6 C3 3.356(4) 4_566
K6 C4 3.503(4) .
O1 C8 1.281(5) .
O2 C3 1.231(5) .
O2 K2 2.735(3) 2_645
O2 K2 2.817(3) 4_565
O4 C6 1.275(5) .
O5 C1 1.275(4) .
O5 K5 2.719(3) 4_565
O6 C4 1.272(4) .
O6 K5 2.909(3) 4_565
O7 C2 1.218(5) .
O7 K1 2.751(3) 2_545
O7 K1 2.754(3) 4_566
O8 C2 1.277(4) .
O9 C5 1.268(4) .
O10 C3 1.267(4) .
O10 K6 2.819(3) 4_565
O11 C1 1.220(4) .
O11 K4 2.711(3) 2_545
O11 K1 2.901(3) 2_545
O12 C7 1.266(5) .
O13 C4 1.228(4) .
O13 K2 2.804(3) 2_645
O13 K3 2.964(3) 2_645
O15 O20 1.462(4) .
O15 K5 2.776(3) 4_565
O16 C5 1.229(5) .
O16 K4 2.804(3) 3_566
O16 K5 2.896(3) 3_566
O16 K1 3.008(3) 2
O17 C7 1.232(5) .
O17 K6 2.769(3) 2_655
O17 K3 2.987(3) 3_665
O17 K2 2.999(3) 2_655
O18 C6 1.214(5) .
O18 K1 2.725(3) 2
O18 K4 2.753(4) 2
O19 C8 1.223(5) .
O19 K2 2.705(3) 2_655
O19 K3 2.795(4) 2_655
O22 K6 2.970(3) 4_565
O23 K4 2.981(3) 4_565
O24 K3 2.853(4) 4_566
O25 K4 2.822(3) 3_566
O26 K6 2.866(4) 2_655
C1 C2 1.552(5) .
C1 K5 3.385(4) 4_565
C2 K1 3.506(4) 2_545
C3 C4 1.552(5) .
C3 K6 3.356(4) 4_565
C3 K2 3.504(4) 2_645
C4 K2 3.526(4) 2_645
C5 C6 1.555(5) .
C7 C8 1.554(6) .
C8 K2 3.509(4) 2_655
